data_7120018
loop_
_publ_author_name
'Luyi Zong'
'Yujun Xie'
'Can Wang'
'Jian-Rong Li'
'Qianqian Li'
'Zhen Li'

_publ_section_title
;
 From ACQ to AIE: the suppression of the strong pi-pi interaction of
 naphthalene diimide derivatives through the adjustment of their flexible
 chains
;
_journal_name_full Chem.Commun.
_journal_page_first 11496
_journal_volume 52
_journal_year 2016
_chemical_formula_sum 'C29 H46 N4 O2 S4'
_chemical_formula_weight 610.94
_space_group_crystal_system triclinic
_space_group_IT_number 2
_space_group_name_Hall '-P 1'
_space_group_name_H-M_alt 'P -1'
_symmetry_space_group_name_Hall '-P 1'
_symmetry_space_group_name_H-M 'P -1'
_atom_sites_solution_hydrogens geom
_audit_creation_method SHELXL-2014/7
_audit_update_record
;
2016-07-25 deposited with the CCDC.
2016-08-22 downloaded from the CCDC.
;
_cell_angle_alpha 85.002(3)
_cell_angle_beta 87.556(3)
_cell_angle_gamma 85.019(3)
_cell_formula_units_Z 2
_cell_length_a 8.5800(3)
_cell_length_b 13.5581(5)
_cell_length_c 13.8786(5)
_cell_measurement_reflns_used 17886
_cell_measurement_temperature 173(2)
_cell_measurement_theta_max 26.449
_cell_measurement_theta_min 2.022
_cell_volume 1601.26(10)
_computing_cell_refinement 'Bruker FRAMBO'
_computing_data_collection 'Bruker FRAMBO'
_computing_data_reduction 'Bruker SHELXTL'
_computing_molecular_graphics 'Bruker SHELXTL'
_computing_publication_material 'Bruker SHELXTL'
_computing_structure_refinement 'SHELXL-2014/7 (Sheldrick, 2014)'
_computing_structure_solution 'Bruker SHELXTL'
_diffrn_ambient_temperature 173(2)
_diffrn_measured_fraction_theta_full 0.999
_diffrn_measured_fraction_theta_max 0.968
_diffrn_measurement_device_type 'multiwire proportional'
_diffrn_measurement_method 'phi and omega scans'
_diffrn_radiation_type MoK\a
_diffrn_radiation_wavelength 0.71073
_diffrn_reflns_av_R_equivalents 0.0501
_diffrn_reflns_av_unetI/netI 0.0450
_diffrn_reflns_Laue_measured_fraction_full 0.999
_diffrn_reflns_Laue_measured_fraction_max 0.968
_diffrn_reflns_limit_h_max 9
_diffrn_reflns_limit_h_min -10
_diffrn_reflns_limit_k_max 16
_diffrn_reflns_limit_k_min -14
_diffrn_reflns_limit_l_max 17
_diffrn_reflns_limit_l_min -17
_diffrn_reflns_number 17886
_diffrn_reflns_point_group_measured_fraction_full 0.999
_diffrn_reflns_point_group_measured_fraction_max 0.968
_diffrn_reflns_theta_full 25.242
_diffrn_reflns_theta_max 26.449
_diffrn_reflns_theta_min 2.022
_exptl_absorpt_coefficient_mu 0.329
_exptl_absorpt_correction_type none
_exptl_crystal_colour 'light colour'
_exptl_crystal_density_diffrn 1.267
_exptl_crystal_description block
_exptl_crystal_F_000 656
_exptl_crystal_size_max 0.150
_exptl_crystal_size_mid 0.140
_exptl_crystal_size_min 0.120
_refine_diff_density_max 0.906
_refine_diff_density_min -0.542
_refine_diff_density_rms 0.083
_refine_ls_extinction_coef .
_refine_ls_extinction_method none
_refine_ls_goodness_of_fit_ref 1.081
_refine_ls_hydrogen_treatment constr
_refine_ls_matrix_type full
_refine_ls_number_parameters 384
_refine_ls_number_reflns 6384
_refine_ls_number_restraints 0
_refine_ls_restrained_S_all 1.081
_refine_ls_R_factor_all 0.0608
_refine_ls_R_factor_gt 0.0517
_refine_ls_shift/su_max 0.001
_refine_ls_shift/su_mean 0.000
_refine_ls_structure_factor_coef Fsqd
_refine_ls_weighting_details 'w=1/[\s^2^(Fo^2^)+(0.0849P)^2^+1.0797P] where P=(Fo^2^+2Fc^2^)/3'
_refine_ls_weighting_scheme calc
_refine_ls_wR_factor_gt 0.1398
_refine_ls_wR_factor_ref 0.1537
_reflns_Friedel_coverage 0.000
_reflns_Friedel_fraction_full .
_reflns_Friedel_fraction_max .
_reflns_number_gt 5499
_reflns_number_total 6384
_reflns_threshold_expression 'I > 2\s(I)'
_cod_data_source_file c6cc06176a2a.cif.txt
_cod_data_source_block shelx
_cod_database_code 7120018
_shelx_shelxl_version_number 2014/7
_shelx_space_group_comment
; 
The symmetry employed for this shelxl refinement is uniquely defined 
by the following loop, which should always be used as a source of 
symmetry information in preference to the above space-group names. 
They are only intended as comments. 
;
_shelx_estimated_absorpt_t_min 0.952
_shelx_estimated_absorpt_t_max 0.962

loop_
_space_group_symop_operation_xyz
'x, y, z'
'-x, -y, -z'

loop_
_atom_site_label
_atom_site_type_symbol
_atom_site_fract_x
_atom_site_fract_y
_atom_site_fract_z
_atom_site_U_iso_or_equiv
_atom_site_adp_type
_atom_site_occupancy
_atom_site_site_symmetry_order
_atom_site_calc_flag
_atom_site_refinement_flags_posn
_atom_site_refinement_flags_adp
_atom_site_refinement_flags_occupancy
_atom_site_disorder_assembly
_atom_site_disorder_group
S1 S 1.46875(6) 0.63657(4) 0.54465(4) 0.02190(16) Uani 1 1 d . . . . .
S2 S 1.19646(7) 0.69119(5) 0.41123(4) 0.02723(17) Uani 1 1 d . . . . .
S3 S 0.82194(7) 0.68814(4) 0.68529(4) 0.02404(16) Uani 1 1 d . . . . .
S4 S 0.63530(7) 0.51786(5) 0.76323(4) 0.02661(17) Uani 1 1 d . . . . .
O1 O 1.12274(19) 0.33375(12) 0.76433(12) 0.0240(4) Uani 1 1 d . . . . .
O2 O 0.82161(19) 0.22048(12) 1.02005(13) 0.0250(4) Uani 1 1 d . . . . .
N1 N 0.9633(2) 0.28047(14) 0.88858(14) 0.0203(4) Uani 1 1 d . . . . .
N2 N 1.1167(2) 0.54248(15) 0.72395(13) 0.0199(4) Uani 1 1 d . . . . .
N3 N 0.6304(3) 0.69277(17) 0.83682(16) 0.0308(5) Uani 1 1 d . . . . .
N4 N 1.4810(2) 0.75555(15) 0.38656(15) 0.0252(4) Uani 1 1 d . . . . .
C1 C 1.0463(3) 0.35499(17) 0.83705(16) 0.0202(5) Uani 1 1 d . . . . .
C2 C 1.0379(2) 0.45285(16) 0.87652(16) 0.0181(4) Uani 1 1 d . . . . .
C3 C 0.9903(2) 0.45785(16) 0.97521(16) 0.0180(4) Uani 1 1 d . . . . .
C4 C 0.9226(2) 0.37721(16) 1.02820(16) 0.0181(4) Uani 1 1 d . . . . .
C5 C 0.8956(3) 0.28708(17) 0.98093(16) 0.0200(5) Uani 1 1 d . . . . .
C6 C 0.8845(2) 0.37959(17) 1.12555(16) 0.0192(4) Uani 1 1 d . . . . .
H6 H 0.8409 0.3238 1.1593 0.023 Uiso 1 1 calc R U . . .
C7 C 0.9520(3) 0.18777(17) 0.84233(18) 0.0252(5) Uani 1 1 d . . . . .
H7A H 0.9847 0.1990 0.7732 0.030 Uiso 1 1 calc R U . A 1
H7B H 0.8408 0.1731 0.8449 0.030 Uiso 1 1 calc R U . A 1
C8A C 1.0463(8) 0.0991(4) 0.8852(4) 0.0273(12) Uani 0.5 1 d . . P B 1
H8A H 1.0046 0.0809 0.9522 0.033 Uiso 0.5 1 calc R U P B 1
C9A C 1.2165(6) 0.1199(4) 0.8890(4) 0.0300(11) Uani 0.5 1 d . . P B 1
H9A1 H 1.2236 0.1813 0.9217 0.036 Uiso 0.5 1 calc R U P B 1
H9A2 H 1.2610 0.1306 0.8223 0.036 Uiso 0.5 1 calc R U P B 1
C10A C 1.314(2) 0.0316(14) 0.9447(7) 0.038(3) Uani 0.5 1 d . . P B 1
H10A H 1.4230 0.0468 0.9461 0.057 Uiso 0.5 1 calc R U P B 1
H10B H 1.2707 0.0216 1.0110 0.057 Uiso 0.5 1 calc R U P B 1
H10C H 1.3080 -0.0290 0.9117 0.057 Uiso 0.5 1 calc R U P B 1
C8B C 1.1113(8) 0.1160(5) 0.8525(5) 0.0299(12) Uani 0.5 1 d . . P B 2
H8B H 1.2006 0.1382 0.8097 0.036 Uiso 0.5 1 calc R U P B 2
C9B C 1.1501(6) 0.0926(4) 0.9580(4) 0.0293(11) Uani 0.5 1 d . . P B 2
H9B1 H 1.1537 0.1561 0.9878 0.035 Uiso 0.5 1 calc R U P B 2
H9B2 H 1.0640 0.0574 0.9912 0.035 Uiso 0.5 1 calc R U P B 2
C10B C 1.303(2) 0.0302(13) 0.9765(8) 0.035(3) Uani 0.5 1 d . . P B 2
H10D H 1.3175 0.0192 1.0464 0.053 Uiso 0.5 1 calc R U P B 2
H10E H 1.2999 -0.0339 0.9493 0.053 Uiso 0.5 1 calc R U P B 2
H10F H 1.3898 0.0650 0.9458 0.053 Uiso 0.5 1 calc R U P B 2
C11 C 1.0403(6) 0.0101(3) 0.8227(3) 0.0677(12) Uani 1 1 d . . . . .
H11A H 1.0944 -0.0480 0.8594 0.081 Uiso 1 1 calc R U . B 1
H11B H 0.9288 -0.0033 0.8221 0.081 Uiso 1 1 calc R U . B 1
C12 C 1.1012(5) 0.0080(3) 0.7213(3) 0.0576(9) Uani 1 1 d . . . . .
H12A H 1.2165 0.0090 0.7200 0.069 Uiso 1 1 calc R U . . .
H12B H 1.0581 0.0686 0.6831 0.069 Uiso 1 1 calc R U . . .
C13 C 1.0591(5) -0.0839(3) 0.6736(3) 0.0589(10) Uani 1 1 d . . . . .
H13A H 1.0844 -0.1438 0.7180 0.071 Uiso 1 1 calc R U . . .
H13B H 0.9449 -0.0784 0.6641 0.071 Uiso 1 1 calc R U . . .
C14 C 1.1429(6) -0.0972(3) 0.5780(4) 0.0789(14) Uani 1 1 d . . . . .
H14A H 1.1208 -0.0376 0.5340 0.118 Uiso 1 1 calc R U . . .
H14B H 1.1070 -0.1548 0.5502 0.118 Uiso 1 1 calc R U . . .
H14C H 1.2559 -0.1079 0.5874 0.118 Uiso 1 1 calc R U . . .
C15 C 1.0917(2) 0.53717(17) 0.82309(16) 0.0186(4) Uani 1 1 d . . . . .
C16 C 1.2245(3) 0.61005(17) 0.67602(16) 0.0205(5) Uani 1 1 d . . . . .
H16A H 1.2958 0.6297 0.7239 0.025 Uiso 1 1 calc R U . . .
H16B H 1.1647 0.6708 0.6481 0.025 Uiso 1 1 calc R U . . .
C17 C 1.3198(3) 0.56006(17) 0.59601(17) 0.0229(5) Uani 1 1 d . . . . .
H17A H 1.2494 0.5472 0.5446 0.027 Uiso 1 1 calc R U . . .
H17B H 1.3696 0.4954 0.6227 0.027 Uiso 1 1 calc R U . . .
C19 C 1.3819(3) 0.70038(18) 0.43948(17) 0.0242(5) Uani 1 1 d . . . . .
C20 C 1.6446(3) 0.7639(2) 0.41129(19) 0.0298(6) Uani 1 1 d . . . . .
H20A H 1.7095 0.7728 0.3509 0.036 Uiso 1 1 calc R U . . .
H20B H 1.6852 0.7015 0.4476 0.036 Uiso 1 1 calc R U . . .
C21 C 1.6591(4) 0.8499(2) 0.4715(2) 0.0436(7) Uani 1 1 d . . . . .
H21A H 1.6193 0.9118 0.4357 0.065 Uiso 1 1 calc R U . . .
H21B H 1.7694 0.8536 0.4854 0.065 Uiso 1 1 calc R U . . .
H21C H 1.5982 0.8401 0.5324 0.065 Uiso 1 1 calc R U . . .
C22 C 1.4319(3) 0.8136(2) 0.29690(18) 0.0293(5) Uani 1 1 d . . . . .
H22A H 1.4919 0.8730 0.2863 0.035 Uiso 1 1 calc R U . . .
H22B H 1.3195 0.8365 0.3034 0.035 Uiso 1 1 calc R U . . .
C23 C 1.4585(4) 0.7518(2) 0.21006(19) 0.0356(6) Uani 1 1 d . . . . .
H23A H 1.5683 0.7250 0.2064 0.053 Uiso 1 1 calc R U . . .
H23B H 1.4338 0.7938 0.1507 0.053 Uiso 1 1 calc R U . . .
H23C H 1.3907 0.6969 0.2173 0.053 Uiso 1 1 calc R U . . .
C24 C 1.0014(3) 0.50675(17) 0.66418(16) 0.0215(5) Uani 1 1 d . . . . .
H24A H 0.9346 0.4632 0.7057 0.026 Uiso 1 1 calc R U . . .
H24B H 1.0569 0.4660 0.6155 0.026 Uiso 1 1 calc R U . . .
C25 C 0.8962(3) 0.58987(18) 0.61156(17) 0.0231(5) Uani 1 1 d . . . . .
H25A H 0.8063 0.5603 0.5863 0.028 Uiso 1 1 calc R U . . .
H25B H 0.9563 0.6192 0.5554 0.028 Uiso 1 1 calc R U . . .
C26 C 0.6864(3) 0.63227(19) 0.76957(18) 0.0253(5) Uani 1 1 d . . . . .
C27 C 0.6723(4) 0.7948(2) 0.8395(2) 0.0462(8) Uani 1 1 d . . . . .
H27A H 0.7815 0.7993 0.8145 0.055 Uiso 1 1 calc R U . . .
H27B H 0.6669 0.8123 0.9074 0.055 Uiso 1 1 calc R U . . .
C28 C 0.5641(6) 0.8688(3) 0.7795(3) 0.0785(15) Uani 1 1 d . . . . .
H28A H 0.5733 0.8539 0.7116 0.118 Uiso 1 1 calc R U . . .
H28B H 0.5936 0.9363 0.7849 0.118 Uiso 1 1 calc R U . . .
H28C H 0.4557 0.8639 0.8035 0.118 Uiso 1 1 calc R U . . .
C29 C 0.5172(3) 0.6587(2) 0.9136(2) 0.0345(6) Uani 1 1 d . . . . .
H29A H 0.4549 0.6088 0.8890 0.041 Uiso 1 1 calc R U . . .
H29B H 0.4443 0.7157 0.9306 0.041 Uiso 1 1 calc R U . . .
C30 C 0.6000(3) 0.6135(2) 1.0033(2) 0.0363(6) Uani 1 1 d . . . . .
H30A H 0.6704 0.5561 0.9869 0.055 Uiso 1 1 calc R U . . .
H30B H 0.5224 0.5922 1.0529 0.055 Uiso 1 1 calc R U . . .
H30C H 0.6609 0.6631 1.0282 0.055 Uiso 1 1 calc R U . . .

loop_
_atom_site_aniso_label
_atom_site_aniso_U_11
_atom_site_aniso_U_22
_atom_site_aniso_U_33
_atom_site_aniso_U_23
_atom_site_aniso_U_13
_atom_site_aniso_U_12
S1 0.0184(3) 0.0265(3) 0.0202(3) 0.0022(2) 0.0012(2) -0.0035(2)
S2 0.0230(3) 0.0344(4) 0.0242(3) 0.0027(3) -0.0036(2) -0.0056(2)
S3 0.0224(3) 0.0221(3) 0.0266(3) 0.0004(2) -0.0002(2) 0.0007(2)
S4 0.0221(3) 0.0308(3) 0.0268(3) -0.0007(3) 0.0020(2) -0.0045(2)
O1 0.0257(8) 0.0243(9) 0.0210(8) -0.0028(7) 0.0035(6) 0.0033(7)
O2 0.0268(9) 0.0194(8) 0.0288(9) -0.0016(7) 0.0035(7) -0.0043(7)
N1 0.0243(10) 0.0176(9) 0.0181(9) 0.0001(7) 0.0003(7) 0.0014(7)
N2 0.0181(9) 0.0252(10) 0.0161(9) 0.0015(8) 0.0004(7) -0.0034(7)
N3 0.0287(11) 0.0341(12) 0.0281(11) -0.0033(10) 0.0009(9) 0.0058(9)
N4 0.0249(10) 0.0279(11) 0.0221(10) 0.0012(8) 0.0011(8) -0.0024(8)
C1 0.0193(11) 0.0216(11) 0.0187(10) 0.0012(9) -0.0032(8) 0.0029(8)
C2 0.0139(10) 0.0197(11) 0.0201(11) -0.0007(9) -0.0011(8) 0.0018(8)
C3 0.0137(10) 0.0194(11) 0.0200(10) 0.0015(9) -0.0017(8) 0.0015(8)
C4 0.0154(10) 0.0189(11) 0.0195(10) -0.0009(9) -0.0017(8) 0.0013(8)
C5 0.0201(11) 0.0186(11) 0.0201(11) 0.0005(9) 0.0005(8) 0.0023(8)
C6 0.0163(10) 0.0195(11) 0.0207(11) 0.0023(9) 0.0000(8) 0.0005(8)
C7 0.0303(13) 0.0206(12) 0.0252(12) -0.0037(10) -0.0056(10) -0.0014(9)
C8A 0.030(3) 0.027(3) 0.024(3) 0.000(2) 0.001(2) 0.002(2)
C9A 0.029(3) 0.027(3) 0.034(3) -0.004(2) -0.003(2) 0.006(2)
C10A 0.039(5) 0.042(5) 0.032(6) -0.011(5) -0.015(5) 0.014(3)
C8B 0.028(3) 0.027(3) 0.033(3) -0.006(3) -0.002(3) 0.011(2)
C9B 0.025(2) 0.025(2) 0.036(3) 0.006(2) 0.000(2) -0.0009(19)
C10B 0.033(4) 0.029(4) 0.047(7) -0.016(6) -0.011(6) 0.006(3)
C11 0.103(3) 0.0367(18) 0.063(2) -0.0061(17) -0.035(2) 0.0164(19)
C12 0.061(2) 0.0416(19) 0.069(3) -0.0051(18) -0.0053(19) 0.0055(16)
C13 0.077(3) 0.0372(18) 0.065(2) -0.0152(17) 0.0085(19) -0.0142(17)
C14 0.110(4) 0.049(2) 0.078(3) -0.018(2) 0.016(3) -0.008(2)
C15 0.0150(10) 0.0232(11) 0.0165(10) 0.0005(9) -0.0007(8) 0.0015(8)
C16 0.0202(11) 0.0226(11) 0.0180(10) 0.0012(9) 0.0001(8) -0.0016(9)
C17 0.0243(12) 0.0217(11) 0.0220(11) 0.0012(9) 0.0035(9) -0.0033(9)
C19 0.0267(12) 0.0245(12) 0.0207(11) -0.0016(9) 0.0024(9) 0.0002(9)
C20 0.0240(12) 0.0371(14) 0.0277(13) 0.0058(11) 0.0018(10) -0.0089(10)
C21 0.0479(18) 0.0480(18) 0.0364(15) 0.0058(14) -0.0071(13) -0.0185(14)
C22 0.0326(13) 0.0304(13) 0.0241(12) 0.0053(10) -0.0010(10) -0.0055(10)
C23 0.0434(16) 0.0413(16) 0.0221(12) 0.0015(11) -0.0002(11) -0.0075(12)
C24 0.0202(11) 0.0246(12) 0.0194(11) -0.0005(9) -0.0005(8) -0.0016(9)
C25 0.0215(11) 0.0276(12) 0.0196(11) 0.0003(9) -0.0003(9) -0.0014(9)
C26 0.0179(11) 0.0324(13) 0.0242(12) 0.0004(10) -0.0035(9) 0.0044(9)
C27 0.068(2) 0.0321(15) 0.0379(16) -0.0109(13) 0.0067(15) 0.0029(14)
C28 0.128(4) 0.044(2) 0.054(2) 0.0026(18) 0.011(2) 0.038(2)
C29 0.0222(12) 0.0502(17) 0.0300(13) -0.0078(12) 0.0019(10) 0.0070(11)
C30 0.0285(14) 0.0504(17) 0.0299(14) -0.0050(13) -0.0013(11) -0.0004(12)

loop_
_atom_type_symbol
_atom_type_description
_atom_type_scat_dispersion_real
_atom_type_scat_dispersion_imag
_atom_type_scat_source
C C 0.0033 0.0016 'International Tables Vol C Tables 4.2.6.8 and 6.1.1.4'
H H 0.0000 0.0000 'International Tables Vol C Tables 4.2.6.8 and 6.1.1.4'
N N 0.0061 0.0033 'International Tables Vol C Tables 4.2.6.8 and 6.1.1.4'
O O 0.0106 0.0060 'International Tables Vol C Tables 4.2.6.8 and 6.1.1.4'
S S 0.1246 0.1234 'International Tables Vol C Tables 4.2.6.8 and 6.1.1.4'

loop_
_geom_angle_atom_site_label_1
_geom_angle_atom_site_label_2
_geom_angle_atom_site_label_3
_geom_angle
_geom_angle_site_symmetry_1
_geom_angle_site_symmetry_3
C19 S1 C17 103.88(12) . .
C26 S3 C25 104.79(12) . .
C5 N1 C1 124.8(2) . .
C5 N1 C7 117.68(19) . .
C1 N1 C7 117.50(19) . .
C15 N2 C24 119.24(19) . .
C15 N2 C16 120.7(2) . .
C24 N2 C16 117.07(18) . .
C26 N3 C27 123.8(2) . .
C26 N3 C29 120.6(2) . .
C27 N3 C29 115.6(2) . .
C19 N4 C22 121.0(2) . .
C19 N4 C20 124.3(2) . .
C22 N4 C20 114.7(2) . .
O1 C1 N1 118.2(2) . .
O1 C1 C2 124.4(2) . .
N1 C1 C2 117.37(19) . .
C15 C2 C3 119.8(2) . .
C15 C2 C1 122.2(2) . .
C3 C2 C1 117.7(2) . .
C3 C3 C4 117.4(3) 2_767 .
C3 C3 C2 121.7(3) 2_767 .
C4 C3 C2 120.9(2) . .
C6 C4 C3 121.0(2) . .
C6 C4 C5 118.3(2) . .
C3 C4 C5 120.6(2) . .
O2 C5 N1 121.1(2) . .
O2 C5 C4 123.1(2) . .
N1 C5 C4 115.8(2) . .
C4 C6 C15 122.0(2) . 2_767
N1 C7 C8A 115.8(3) . .
N1 C7 C8B 111.3(3) . .
C7 C8A C9A 110.6(5) . .
C7 C8A C11 110.6(4) . .
C9A C8A C11 107.2(5) . .
C8A C9A C10A 111.1(8) . .
C9B C8B C7 110.7(5) . .
C9B C8B C11 103.3(5) . .
C7 C8B C11 98.0(4) . .
C10B C9B C8B 115.5(6) . .
C12 C11 C8A 124.6(4) . .
C12 C11 C8B 100.1(4) . .
C11 C12 C13 112.8(3) . .
C14 C13 C12 113.6(3) . .
N2 C15 C2 122.7(2) . .
N2 C15 C6 119.7(2) . 2_767
C2 C15 C6 117.6(2) . 2_767
N2 C16 C17 110.25(19) . .
C16 C17 S1 111.13(17) . .
N4 C19 S2 124.12(19) . .
N4 C19 S1 112.69(18) . .
S2 C19 S1 123.19(14) . .
N4 C20 C21 111.9(2) . .
N4 C22 C23 111.1(2) . .
N2 C24 C25 113.9(2) . .
C24 C25 S3 114.72(16) . .
N3 C26 S4 124.4(2) . .
N3 C26 S3 112.9(2) . .
S4 C26 S3 122.71(15) . .
N3 C27 C28 111.9(3) . .
N3 C29 C30 111.3(2) . .

loop_
_geom_bond_atom_site_label_1
_geom_bond_atom_site_label_2
_geom_bond_distance
_geom_bond_site_symmetry_2
S1 C19 1.787(2) .
S1 C17 1.800(2) .
S2 C19 1.672(3) .
S3 C26 1.782(3) .
S3 C25 1.806(2) .
S4 C26 1.659(3) .
O1 C1 1.222(3) .
O2 C5 1.224(3) .
N1 C5 1.391(3) .
N1 C1 1.413(3) .
N1 C7 1.472(3) .
N2 C15 1.380(3) .
N2 C24 1.458(3) .
N2 C16 1.458(3) .
N3 C26 1.342(3) .
N3 C27 1.463(4) .
N3 C29 1.482(3) .
N4 C19 1.335(3) .
N4 C22 1.470(3) .
N4 C20 1.475(3) .
C1 C2 1.474(3) .
C2 C15 1.409(3) .
C2 C3 1.418(3) .
C3 C3 1.410(5) 2_767
C3 C4 1.417(3) .
C4 C6 1.379(3) .
C4 C5 1.476(3) .
C6 C15 1.420(3) 2_767
C7 C8A 1.483(6) .
C7 C8B 1.611(6) .
C8A C9A 1.514(8) .
C8A C11 1.552(7) .
C9A C10A 1.563(18) .
C8B C9B 1.516(8) .
C8B C11 1.696(8) .
C9B C10B 1.515(19) .
C11 C12 1.483(6) .
C12 C13 1.538(5) .
C13 C14 1.499(6) .
C15 C6 1.420(3) 2_767
C16 C17 1.523(3) .
C20 C21 1.509(4) .
C22 C23 1.525(4) .
C24 C25 1.534(3) .
C27 C28 1.524(5) .
C29 C30 1.516(4) .
